data_7704243
loop_
_publ_author_name
'Reiter, Dominik'
'Frisch, Philipp'
'Wendel, Daniel'
'H\"ormann, Fabian M'
'Inoue, Shigeyoshi'

_publ_section_title
;
 Oxidation reactions of a versatile, two-coordinate, acyclic
 iminosiloxysilylene.
;
_journal_issue 21
_journal_name_full 'Dalton transactions (Cambridge, England : 2003)'
_journal_page_first 7060
_journal_page_last 7068
_journal_paper_doi 10.1039/d0dt01522a
_journal_volume 49
_journal_year 2020
_chemical_compound_source 'see text'
_chemical_formula_moiety 'C78 H126 N6 O6 Si4'
_chemical_formula_sum 'C78 H126 N6 O6 Si4'
_chemical_formula_weight 1356.21
_space_group_IT_number 15
_space_group_name_Hall '-C 2yc'
_space_group_name_H-M_alt 'C 1 2/c 1'
_symmetry_cell_setting monoclinic
_symmetry_Int_Tables_number 15
_symmetry_space_group_name_Hall '-C 2yc'
_symmetry_space_group_name_H-M 'C 1 2/c 1'
_atom_sites_solution_hydrogens geom
_audit_update_record
;
2020-02-12 deposited with the CCDC.	2020-04-30 downloaded from the CCDC.
;
_cell_angle_alpha 90
_cell_angle_beta 107.52(4)
_cell_angle_gamma 90
_cell_formula_units_Z 4
_cell_length_a 26.09(2)
_cell_length_b 13.509(11)
_cell_length_c 27.21(3)
_cell_measurement_reflns_used 9045
_cell_measurement_temperature 100
_cell_measurement_theta_max 25.6564
_cell_measurement_theta_min 2.4922
_cell_volume 9145(15)
_computing_cell_refinement 'SAINT (Bruker, 2017)'
_computing_data_collection 'APEX III Control Software (Bruker, 2016)'
_computing_data_reduction 'SAINT (Bruker, 2017)'
_computing_molecular_graphics 'PLATON (Spek, 2011)'
_computing_publication_material 'PLATON (Spek, 2011), enCIFer (Allen, 2014)'
_computing_structure_refinement 'SHELXL2014 (Sheldrick, 2014), SHELXLE (Huebschle, 2011)'
_computing_structure_solution 'SHELXT (Sheldrick, 2015)'
_diffrn_ambient_temperature 100
_diffrn_detector ' CMOS plate '
_diffrn_detector_area_resol_mean 16
_diffrn_measured_fraction_theta_full 0.999
_diffrn_measured_fraction_theta_max 0.989
_diffrn_measurement_device ' \k-geometry diffractometer '
_diffrn_measurement_device_type ' Bruker Photon CMOS '
_diffrn_measurement_method ' phi- and omega-rotation '
_diffrn_radiation_monochromator 'Helios optic'
_diffrn_radiation_probe x-ray
_diffrn_radiation_source 'IMS microsource'
_diffrn_radiation_type MoK\a
_diffrn_radiation_wavelength 0.71073
_diffrn_reflns_av_R_equivalents 0.0668
_diffrn_reflns_av_unetI/netI 0.0247
_diffrn_reflns_limit_h_max 31
_diffrn_reflns_limit_h_min -31
_diffrn_reflns_limit_k_max 16
_diffrn_reflns_limit_k_min -16
_diffrn_reflns_limit_l_max 32
_diffrn_reflns_limit_l_min -32
_diffrn_reflns_number 156212
_diffrn_reflns_reduction_process
;
;
_diffrn_reflns_theta_full 25.24
_diffrn_reflns_theta_max 25.39
_diffrn_reflns_theta_min 2.49
_exptl_absorpt_coefficient_mu 0.111
_exptl_absorpt_correction_T_max 0.7831
_exptl_absorpt_correction_T_min 0.6421
_exptl_absorpt_correction_type multi-scan
_exptl_absorpt_process_details 'SADABS 2016/2, Bruker, 2016'
_exptl_crystal_colour 'clear colorless'
_exptl_crystal_density_diffrn 0.985
_exptl_crystal_density_method 'Not Measured'
_exptl_crystal_description fragment
_exptl_crystal_F_000 2960
_exptl_crystal_size_max 0.411
_exptl_crystal_size_mid 0.394
_exptl_crystal_size_min 0.331
_platon_squeeze_details
;
The unit cell contains 2 disordered molecules of hexane which were
treated as a diffuse contribution to the overall scattering without specific
atom positions by SQUEEZE/PLATON.
;
_refine_diff_density_max 0.387
_refine_diff_density_min -0.340
_refine_diff_density_rms 0.045
_refine_ls_extinction_method none
_refine_ls_goodness_of_fit_ref 1.054
_refine_ls_hydrogen_treatment constr
_refine_ls_matrix_type full
_refine_ls_number_parameters 441
_refine_ls_number_reflns 8320
_refine_ls_number_restraints 0
_refine_ls_restrained_S_all 1.054
_refine_ls_R_factor_all 0.0606
_refine_ls_R_factor_gt 0.0484
_refine_ls_shift/su_max 0.001
_refine_ls_shift/su_mean 0.000
_refine_ls_structure_factor_coef Fsqd
_refine_ls_weighting_details 'W=1/[\S^2^(FO^2^)+(0.0482P)^2^+14.5084P] WHERE P=(FO^2^+2FC^2^)/3'
_refine_ls_weighting_scheme calc
_refine_ls_wR_factor_gt 0.1120
_refine_ls_wR_factor_ref 0.1177
_reflns_number_gt 7002
_reflns_number_total 8320
_reflns_threshold_expression I>2\s(I)
_cod_data_source_file d0dt01522a2.cif
_cod_data_source_block Compound_11
_cod_depositor_comments 'Adding full bibliography for 7704240--7704246.cif.'
_cod_original_sg_symbol_H-M 'C 2/c'
_cod_database_code 7704243

loop_
_space_group_symop_id
_space_group_symop_operation_xyz
1 x,y,z
2 -x,y,1/2-z
3 -x,-y,-z
4 x,-y,1/2+z
5 1/2+x,1/2+y,z
6 1/2-x,1/2+y,1/2-z
7 1/2-x,1/2-y,-z
8 1/2+x,1/2-y,1/2+z

loop_
_atom_site_aniso_label
_atom_site_aniso_U_11
_atom_site_aniso_U_22
_atom_site_aniso_U_33
_atom_site_aniso_U_23
_atom_site_aniso_U_13
_atom_site_aniso_U_12
Si1 0.0182(3) 0.0151(2) 0.0181(2) -0.0017(2) 0.0080(2) -0.0015(2)
Si2 0.0269(3) 0.0161(3) 0.0214(3) -0.0034(2) 0.0119(2) -0.0007(2)
O1 0.0295(7) 0.0207(7) 0.0284(7) -0.0047(6) 0.0207(6) -0.0057(6)
O2 0.0237(7) 0.0192(7) 0.0234(7) -0.0028(5) 0.0119(5) -0.0003(5)
O3 0.0217(7) 0.0176(6) 0.0199(6) 0.0004(5) 0.0089(5) -0.0001(5)
N1 0.0249(8) 0.0192(8) 0.0231(8) -0.0006(6) 0.0164(7) -0.0039(7)
N2 0.0246(9) 0.0200(8) 0.0253(8) -0.0028(7) 0.0132(7) -0.0049(7)
N3 0.0254(9) 0.0178(8) 0.0258(8) -0.0028(6) 0.0148(7) -0.0056(7)
C1 0.0206(9) 0.0143(9) 0.0240(9) 0.0005(7) 0.0121(8) 0.0024(7)
C2 0.0281(11) 0.0205(10) 0.0365(11) -0.0054(8) 0.0171(9) -0.0092(8)
C3 0.0289(11) 0.0247(10) 0.0321(11) -0.0074(9) 0.0135(9) -0.0107(9)
C4 0.0296(11) 0.0170(9) 0.0269(10) 0.0012(8) 0.0172(9) -0.0039(8)
C5 0.0302(11) 0.0207(10) 0.0318(11) 0.0011(8) 0.0165(9) -0.0012(8)
C6 0.0381(13) 0.0359(12) 0.0349(12) -0.0006(9) 0.0226(10) 0.0080(10)
C7 0.0439(13) 0.0398(13) 0.0276(11) -0.0001(9) 0.0205(10) 0.0054(10)
C8 0.0353(12) 0.0339(12) 0.0267(11) 0.0053(9) 0.0136(9) 0.0043(9)
C9 0.0312(11) 0.0191(10) 0.0315(11) 0.0020(8) 0.0186(9) -0.0026(8)
C10 0.0325(12) 0.0306(11) 0.0328(11) -0.0043(9) 0.0143(9) 0.0048(9)
C11 0.0459(14) 0.0363(13) 0.0452(14) 0.0084(11) 0.0113(11) 0.0073(11)
C12 0.0334(13) 0.0454(14) 0.0556(15) -0.0072(12) 0.0140(11) -0.0030(11)
C13 0.0323(11) 0.0282(11) 0.0322(11) 0.0029(9) 0.0155(9) 0.0062(9)
C14 0.0499(16) 0.0295(13) 0.099(2) -0.0104(14) 0.0272(16) 0.0076(12)
C15 0.0380(13) 0.0396(13) 0.0363(12) 0.0073(10) 0.0174(10) 0.0125(10)
C16 0.0221(10) 0.0271(10) 0.0202(9) -0.0029(8) 0.0091(8) -0.0069(8)
C17 0.0241(10) 0.0266(10) 0.0276(10) -0.0030(8) 0.0092(8) -0.0040(8)
C18 0.0335(12) 0.0314(11) 0.0279(11) 0.0029(9) 0.0090(9) -0.0007(9)
C19 0.0378(12) 0.0441(13) 0.0207(10) 0.0021(9) 0.0105(9) -0.0017(10)
C20 0.0345(12) 0.0416(13) 0.0261(11) -0.0062(9) 0.0158(9) 0.0007(10)
C21 0.0242(10) 0.0306(11) 0.0249(10) -0.0046(8) 0.0081(8) -0.0018(8)
C22 0.0300(11) 0.0321(11) 0.0331(11) 0.0012(9) 0.0142(9) 0.0041(9)
C23 0.0356(13) 0.0433(14) 0.0695(17) -0.0004(13) 0.0261(13) 0.0012(11)
C24 0.0368(13) 0.0308(12) 0.0455(13) -0.0010(10) 0.0149(11) 0.0053(10)
C25 0.0363(12) 0.0362(12) 0.0311(11) -0.0014(9) 0.0157(10) 0.0076(10)
C26 0.0384(14) 0.0724(18) 0.0360(13) 0.0081(12) 0.0188(11) 0.0193(13)
C27 0.0633(19) 0.0345(14) 0.084(2) -0.0080(14) 0.0241(16) 0.0083(13)
C28 0.0531(14) 0.0240(11) 0.0263(11) -0.0024(8) 0.0211(10) -0.0039(10)
C29 0.0576(15) 0.0240(11) 0.0280(11) 0.0046(9) 0.0103(10) 0.0038(10)
C30 0.0734(18) 0.0322(13) 0.0582(16) -0.0084(11) 0.0481(15) -0.0120(12)
C31 0.087(2) 0.0333(13) 0.0230(11) 0.0003(10) 0.0222(12) 0.0008(13)
C32 0.0341(12) 0.0281(11) 0.0267(10) -0.0063(9) 0.0126(9) -0.0077(9)
C33 0.0454(13) 0.0295(11) 0.0344(12) -0.0067(9) 0.0217(10) -0.0133(10)
C34 0.0324(12) 0.0506(14) 0.0363(12) -0.0115(11) 0.0065(10) -0.0045(11)
C35 0.0529(15) 0.0344(12) 0.0347(12) -0.0156(10) 0.0181(11) -0.0172(11)
C36 0.0364(12) 0.0278(11) 0.0379(12) -0.0078(9) 0.0118(10) 0.0070(9)
C37 0.0663(18) 0.0398(14) 0.0383(13) 0.0013(11) 0.0139(12) 0.0268(13)
C38 0.0470(14) 0.0319(12) 0.0520(14) -0.0117(11) 0.0264(12) 0.0054(11)
C39 0.0293(13) 0.0539(16) 0.0777(19) -0.0307(14) 0.0101(13) 0.0110(12)

loop_
_atom_site_label
_atom_site_type_symbol
_atom_site_thermal_displace_type
_atom_site_fract_x
_atom_site_fract_y
_atom_site_fract_z
_atom_site_occupancy
_atom_site_U_iso_or_equiv
_atom_site_calc_flag
_atom_site_refinement_flags
_atom_site_disorder_assembly
_atom_site_disorder_group
Si1 Si Uani 0.46994(2) 0.72916(4) 0.27523(2) 1.000 0.0166(1) d . . .
Si2 Si Uani 0.46411(2) 0.88663(4) 0.35855(2) 1.000 0.0205(2) d . . .
O1 O Uani 0.44182(5) 0.62277(9) 0.27743(5) 1.000 0.0236(4) d . . .
O2 O Uani 0.45025(5) 0.81626(9) 0.30518(5) 1.000 0.0210(4) d . . .
O3 O Uani 0.53613(5) 0.73564(9) 0.28769(5) 1.000 0.0192(4) d . . .
N1 N Uani 0.41190(6) 0.59684(11) 0.31262(6) 1.000 0.0204(5) d . . .
N2 N Uani 0.35909(6) 0.49407(11) 0.23908(6) 1.000 0.0220(5) d . . .
N3 N Uani 0.34631(6) 0.48160(11) 0.31572(6) 1.000 0.0214(5) d . . .
C1 C Uani 0.37596(7) 0.53172(13) 0.28900(7) 1.000 0.0184(5) d . . .
C2 C Uani 0.31245(8) 0.41441(14) 0.28265(8) 1.000 0.0267(6) d . . .
C3 C Uani 0.31977(8) 0.42174(15) 0.23657(8) 1.000 0.0276(6) d . . .
C4 C Uani 0.34689(8) 0.50221(13) 0.36809(7) 1.000 0.0226(6) d . . .
C5 C Uani 0.30360(8) 0.55423(14) 0.37603(8) 1.000 0.0260(6) d . . .
C6 C Uani 0.30553(9) 0.57382(16) 0.42704(8) 1.000 0.0337(7) d . . .
C7 C Uani 0.34775(9) 0.54257(17) 0.46776(8) 1.000 0.0350(7) d . . .
C8 C Uani 0.38951(9) 0.48877(16) 0.45895(8) 1.000 0.0310(7) d . . .
C9 C Uani 0.38968(8) 0.46747(14) 0.40877(8) 1.000 0.0252(6) d . . .
C10 C Uani 0.25658(9) 0.59104(16) 0.33212(8) 1.000 0.0310(7) d . . .
C11 C Uani 0.26266(10) 0.70115(17) 0.32293(10) 1.000 0.0430(8) d . . .
C12 C Uani 0.20290(9) 0.56942(19) 0.34137(10) 1.000 0.0447(8) d . . .
C13 C Uani 0.43351(8) 0.40391(15) 0.39860(8) 1.000 0.0296(6) d . . .
C14 C Uani 0.41607(11) 0.29592(18) 0.39287(13) 1.000 0.0584(10) d . . .
C15 C Uani 0.48736(9) 0.41416(17) 0.43946(9) 1.000 0.0366(7) d . . .
C16 C Uani 0.36709(8) 0.53069(14) 0.19163(7) 1.000 0.0225(6) d . . .
C17 C Uani 0.34213(8) 0.61880(15) 0.16977(7) 1.000 0.0258(6) d . . .
C18 C Uani 0.34450(9) 0.64500(16) 0.12095(8) 1.000 0.0310(7) d . . .
C19 C Uani 0.37078(9) 0.58554(17) 0.09478(8) 1.000 0.0338(7) d . . .
C20 C Uani 0.39549(9) 0.50008(17) 0.11711(8) 1.000 0.0326(7) d . . .
C21 C Uani 0.39465(8) 0.47013(15) 0.16627(7) 1.000 0.0264(6) d . . .
C22 C Uani 0.31094(8) 0.68326(16) 0.19703(8) 1.000 0.0307(6) d . . .
C23 C Uani 0.25254(10) 0.64844(19) 0.18269(11) 1.000 0.0472(9) d . . .
C24 C Uani 0.31375(9) 0.79312(16) 0.18519(9) 1.000 0.0372(7) d . . .
C25 C Uani 0.42256(9) 0.37532(16) 0.18978(8) 1.000 0.0333(7) d . . .
C26 C Uani 0.47993(10) 0.3716(2) 0.18644(9) 1.000 0.0473(9) d . . .
C27 C Uani 0.39249(12) 0.28269(19) 0.16444(12) 1.000 0.0602(10) d . . .
C28 C Uani 0.46801(9) 0.80035(15) 0.41575(8) 1.000 0.0325(7) d . . .
C29 C Uani 0.50342(10) 0.70931(15) 0.41340(8) 1.000 0.0371(7) d . . .
C30 C Uani 0.41261(11) 0.75935(18) 0.41422(10) 1.000 0.0484(9) d . . .
C31 C Uani 0.49222(12) 0.85275(18) 0.46825(8) 1.000 0.0465(9) d . . .
C32 C Uani 0.53096(8) 0.95594(15) 0.36742(8) 1.000 0.0289(6) d . . .
C33 C Uani 0.53613(9) 0.99196(16) 0.31532(8) 1.000 0.0343(7) d . . .
C34 C Uani 0.58058(9) 0.89048(19) 0.39091(9) 1.000 0.0406(7) d . . .
C35 C Uani 0.53574(10) 1.04816(17) 0.40258(9) 1.000 0.0396(8) d . . .
C36 C Uani 0.40366(9) 0.97541(16) 0.34321(8) 1.000 0.0339(7) d . . .
C37 C Uani 0.40739(11) 1.05521(18) 0.30388(9) 1.000 0.0485(9) d . . .
C38 C Uani 0.39735(10) 1.02818(17) 0.39164(9) 1.000 0.0411(8) d . . .
C39 C Uani 0.35202(10) 0.9157(2) 0.31882(12) 1.000 0.0550(9) d . . .
H2 H Uiso 0.28817 0.37062 0.29155 1.000 0.0320 c RU . .
H3 H Uiso 0.30148 0.38434 0.20691 1.000 0.0330 c RU . .
H6 H Uiso 0.27696 0.60960 0.43365 1.000 0.0410 c RU . .
H7 H Uiso 0.34841 0.55775 0.50203 1.000 0.0420 c RU . .
H8 H Uiso 0.41823 0.46624 0.48734 1.000 0.0370 c RU . .
H10 H Uiso 0.25714 0.55490 0.30022 1.000 0.0370 c RU . .
H11A H Uiso 0.29597 0.71227 0.31415 1.000 0.0640 c RU . .
H11B H Uiso 0.26393 0.73819 0.35423 1.000 0.0640 c RU . .
H11C H Uiso 0.23198 0.72378 0.29448 1.000 0.0640 c RU . .
H12A H Uiso 0.17351 0.58797 0.31076 1.000 0.0670 c RU . .
H12B H Uiso 0.20018 0.60775 0.37106 1.000 0.0670 c RU . .
H12C H Uiso 0.20050 0.49864 0.34826 1.000 0.0670 c RU . .
H13 H Uiso 0.43812 0.42572 0.36507 1.000 0.0360 c RU . .
H14A H Uiso 0.38213 0.28975 0.36505 1.000 0.0870 c RU . .
H14B H Uiso 0.41110 0.27254 0.42522 1.000 0.0870 c RU . .
H14C H Uiso 0.44374 0.25595 0.38465 1.000 0.0870 c RU . .
H15A H Uiso 0.51390 0.37240 0.43044 1.000 0.0550 c RU . .
H15B H Uiso 0.48404 0.39331 0.47286 1.000 0.0550 c RU . .
H15C H Uiso 0.49903 0.48340 0.44154 1.000 0.0550 c RU . .
H18 H Uiso 0.32786 0.70449 0.10543 1.000 0.0370 c RU . .
H19 H Uiso 0.37170 0.60392 0.06137 1.000 0.0410 c RU . .
H20 H Uiso 0.41361 0.46018 0.09886 1.000 0.0390 c RU . .
H22 H Uiso 0.32727 0.67402 0.23500 1.000 0.0370 c RU . .
H23A H Uiso 0.23545 0.65766 0.14563 1.000 0.0710 c RU . .
H23B H Uiso 0.23321 0.68716 0.20190 1.000 0.0710 c RU . .
H23C H Uiso 0.25153 0.57819 0.19134 1.000 0.0710 c RU . .
H24A H Uiso 0.35136 0.81258 0.19151 1.000 0.0560 c RU . .
H24B H Uiso 0.29796 0.83186 0.20743 1.000 0.0560 c RU . .
H24C H Uiso 0.29373 0.80550 0.14901 1.000 0.0560 c RU . .
H25 H Uiso 0.42446 0.37439 0.22703 1.000 0.0400 c RU . .
H26A H Uiso 0.47898 0.36640 0.15025 1.000 0.0710 c RU . .
H26B H Uiso 0.49853 0.31384 0.20547 1.000 0.0710 c RU . .
H26C H Uiso 0.49908 0.43200 0.20144 1.000 0.0710 c RU . .
H27A H Uiso 0.39222 0.27973 0.12839 1.000 0.0900 c RU . .
H27B H Uiso 0.35545 0.28509 0.16594 1.000 0.0900 c RU . .
H27C H Uiso 0.41048 0.22381 0.18274 1.000 0.0900 c RU . .
H29A H Uiso 0.48619 0.67072 0.38231 1.000 0.0560 c RU . .
H29B H Uiso 0.50760 0.66790 0.44393 1.000 0.0560 c RU . .
H29C H Uiso 0.53882 0.73178 0.41247 1.000 0.0560 c RU . .
H30A H Uiso 0.39598 0.72757 0.38084 1.000 0.0720 c RU . .
H30B H Uiso 0.38968 0.81368 0.41899 1.000 0.0720 c RU . .
H30C H Uiso 0.41685 0.71065 0.44186 1.000 0.0720 c RU . .
H31A H Uiso 0.52944 0.87190 0.47202 1.000 0.0700 c RU . .
H31B H Uiso 0.49150 0.80754 0.49620 1.000 0.0700 c RU . .
H31C H Uiso 0.47106 0.91197 0.46976 1.000 0.0700 c RU . .
H33A H Uiso 0.53642 0.93477 0.29326 1.000 0.0510 c RU . .
H33B H Uiso 0.56967 1.02921 0.32118 1.000 0.0510 c RU . .
H33C H Uiso 0.50560 1.03480 0.29844 1.000 0.0510 c RU . .
H34A H Uiso 0.57908 0.83233 0.36899 1.000 0.0610 c RU . .
H34B H Uiso 0.58101 0.86903 0.42543 1.000 0.0610 c RU . .
H34C H Uiso 0.61325 0.92841 0.39326 1.000 0.0610 c RU . .
H35A H Uiso 0.57100 1.07908 0.40807 1.000 0.0590 c RU . .
H35B H Uiso 0.53178 1.02789 0.43582 1.000 0.0590 c RU . .
H35C H Uiso 0.50745 1.09573 0.38603 1.000 0.0590 c RU . .
H37A H Uiso 0.41015 1.02319 0.27247 1.000 0.0730 c RU . .
H37B H Uiso 0.43925 1.09633 0.31871 1.000 0.0730 c RU . .
H37C H Uiso 0.37515 1.09682 0.29549 1.000 0.0730 c RU . .
H38A H Uiso 0.36641 1.07301 0.38147 1.000 0.0620 c RU . .
H38B H Uiso 0.42995 1.06621 0.40825 1.000 0.0620 c RU . .
H38C H Uiso 0.39169 0.97869 0.41582 1.000 0.0620 c RU . .
H39A H Uiso 0.32162 0.96119 0.30627 1.000 0.0820 c RU . .
H39B H Uiso 0.34532 0.87129 0.34469 1.000 0.0820 c RU . .
H39C H Uiso 0.35623 0.87659 0.28995 1.000 0.0820 c RU . .

loop_
_atom_type_symbol
_atom_type_description
_atom_type_scat_dispersion_real
_atom_type_scat_dispersion_imag
_atom_type_scat_source
C C 0.0033 0.0016 ' International Tables Vol C Tables 4.2.6.8 and 6.1.1.4'
H H 0.0000 0.0000 ' International Tables Vol C Tables 4.2.6.8 and 6.1.1.4'
N N 0.0061 0.0033 ' International Tables Vol C Tables 4.2.6.8 and 6.1.1.4'
O O 0.0106 0.0060 ' International Tables Vol C Tables 4.2.6.8 and 6.1.1.4'
Si Si 0.0817 0.0704 ' International Tables Vol C Tables 4.2.6.8 and 6.1.1.4'

loop_
_geom_angle_atom_site_label_1
_geom_angle_atom_site_label_2
_geom_angle_atom_site_label_3
_geom_angle
_geom_angle_site_symmetry_1
_geom_angle_site_symmetry_2
_geom_angle_site_symmetry_3
_geom_angle_publ_flag
O1 Si1 O2 114.46(8) . . . yes
O1 Si1 O3 119.57(8) . . . yes
Si1 Si1 O1 113.94(7) 2_655 . . yes
O1 Si1 O3 100.34(8) . . 2_655 yes
O2 Si1 O3 109.32(8) . . . yes
Si1 Si1 O2 131.53(7) 2_655 . . yes
O2 Si1 O3 122.42(8) . . 2_655 yes
O3 Si1 O3 88.76(8) . . 2_655 yes
O2 Si2 C28 107.56(9) . . . yes
O2 Si2 C32 109.49(9) . . . yes
O2 Si2 C36 102.47(9) . . . yes
C28 Si2 C32 111.55(10) . . . yes
C28 Si2 C36 113.18(11) . . . yes
C32 Si2 C36 112.06(10) . . . yes
Si1 O1 N1 125.31(11) . . . yes
Si1 O2 Si2 146.76(10) . . . yes
Si1 O3 Si1 90.92(8) . . 2_655 yes
O1 N1 C1 106.72(15) . . . yes
C1 N2 C3 108.28(16) . . . yes
C1 N2 C16 130.84(16) . . . yes
C3 N2 C16 119.44(16) . . . yes
C1 N3 C2 108.98(16) . . . yes
C1 N3 C4 125.44(16) . . . yes
C2 N3 C4 125.36(17) . . . yes
N1 C1 N2 134.11(18) . . . yes
N1 C1 N3 120.15(17) . . . yes
N2 C1 N3 105.71(16) . . . yes
N3 C2 C3 108.56(18) . . . yes
N2 C3 C2 108.47(18) . . . yes
N3 C4 C5 118.57(17) . . . yes
N3 C4 C9 119.01(18) . . . yes
C5 C4 C9 122.40(18) . . . no
C4 C5 C6 117.26(19) . . . no
C4 C5 C10 122.80(19) . . . no
C6 C5 C10 119.9(2) . . . no
C5 C6 C7 121.5(2) . . . no
C6 C7 C8 120.1(2) . . . no
C7 C8 C9 120.7(2) . . . no
C4 C9 C8 118.0(2) . . . no
C4 C9 C13 120.76(19) . . . no
C8 C9 C13 121.21(19) . . . no
C5 C10 C11 110.48(19) . . . no
C5 C10 C12 111.90(19) . . . no
C11 C10 C12 111.1(2) . . . no
C9 C13 C14 110.0(2) . . . no
C9 C13 C15 113.42(18) . . . no
C14 C13 C15 110.2(2) . . . no
N2 C16 C17 119.55(18) . . . yes
N2 C16 C21 118.08(17) . . . yes
C17 C16 C21 121.96(18) . . . no
C16 C17 C18 118.18(19) . . . no
C16 C17 C22 121.72(18) . . . no
C18 C17 C22 120.06(19) . . . no
C17 C18 C19 120.9(2) . . . no
C18 C19 C20 120.0(2) . . . no
C19 C20 C21 121.6(2) . . . no
C16 C21 C20 117.30(19) . . . no
C16 C21 C25 122.56(18) . . . no
C20 C21 C25 120.14(19) . . . no
C17 C22 C23 109.65(19) . . . no
C17 C22 C24 112.68(18) . . . no
C23 C22 C24 110.68(19) . . . no
C21 C25 C26 110.94(19) . . . no
C21 C25 C27 112.7(2) . . . no
C26 C25 C27 109.0(2) . . . no
Si2 C28 C29 109.54(15) . . . yes
Si2 C28 C30 112.12(16) . . . yes
Si2 C28 C31 112.16(15) . . . yes
C29 C28 C30 106.27(18) . . . no
C29 C28 C31 108.54(19) . . . no
C30 C28 C31 108.0(2) . . . no
Si2 C32 C33 111.34(15) . . . yes
Si2 C32 C34 112.88(15) . . . yes
Si2 C32 C35 111.61(16) . . . yes
C33 C32 C34 105.52(18) . . . no
C33 C32 C35 107.46(17) . . . no
C34 C32 C35 107.68(19) . . . no
Si2 C36 C37 111.55(18) . . . yes
Si2 C36 C38 113.08(16) . . . yes
Si2 C36 C39 108.71(16) . . . yes
C37 C36 C38 108.27(18) . . . no
C37 C36 C39 107.3(2) . . . no
C38 C36 C39 107.7(2) . . . no
N3 C2 H2 126.00 . . . no
C3 C2 H2 126.00 . . . no
N2 C3 H3 126.00 . . . no
C2 C3 H3 126.00 . . . no
C5 C6 H6 119.00 . . . no
C7 C6 H6 119.00 . . . no
C6 C7 H7 120.00 . . . no
C8 C7 H7 120.00 . . . no
C7 C8 H8 120.00 . . . no
C9 C8 H8 120.00 . . . no
C5 C10 H10 108.00 . . . no
C11 C10 H10 108.00 . . . no
C12 C10 H10 108.00 . . . no
C10 C11 H11A 109.00 . . . no
C10 C11 H11B 109.00 . . . no
C10 C11 H11C 109.00 . . . no
H11A C11 H11B 109.00 . . . no
H11A C11 H11C 109.00 . . . no
H11B C11 H11C 109.00 . . . no
C10 C12 H12A 109.00 . . . no
C10 C12 H12B 109.00 . . . no
C10 C12 H12C 109.00 . . . no
H12A C12 H12B 109.00 . . . no
H12A C12 H12C 109.00 . . . no
H12B C12 H12C 109.00 . . . no
C9 C13 H13 108.00 . . . no
C14 C13 H13 108.00 . . . no
C15 C13 H13 108.00 . . . no
C13 C14 H14A 109.00 . . . no
C13 C14 H14B 109.00 . . . no
C13 C14 H14C 109.00 . . . no
H14A C14 H14B 109.00 . . . no
H14A C14 H14C 109.00 . . . no
H14B C14 H14C 109.00 . . . no
C13 C15 H15A 109.00 . . . no
C13 C15 H15B 109.00 . . . no
C13 C15 H15C 109.00 . . . no
H15A C15 H15B 109.00 . . . no
H15A C15 H15C 109.00 . . . no
H15B C15 H15C 109.00 . . . no
C17 C18 H18 120.00 . . . no
C19 C18 H18 120.00 . . . no
C18 C19 H19 120.00 . . . no
C20 C19 H19 120.00 . . . no
C19 C20 H20 119.00 . . . no
C21 C20 H20 119.00 . . . no
C17 C22 H22 108.00 . . . no
C23 C22 H22 108.00 . . . no
C24 C22 H22 108.00 . . . no
C22 C23 H23A 109.00 . . . no
C22 C23 H23B 109.00 . . . no
C22 C23 H23C 109.00 . . . no
H23A C23 H23B 109.00 . . . no
H23A C23 H23C 109.00 . . . no
H23B C23 H23C 109.00 . . . no
C22 C24 H24A 109.00 . . . no
C22 C24 H24B 109.00 . . . no
C22 C24 H24C 109.00 . . . no
H24A C24 H24B 109.00 . . . no
H24A C24 H24C 109.00 . . . no
H24B C24 H24C 109.00 . . . no
C21 C25 H25 108.00 . . . no
C26 C25 H25 108.00 . . . no
C27 C25 H25 108.00 . . . no
C25 C26 H26A 109.00 . . . no
C25 C26 H26B 109.00 . . . no
C25 C26 H26C 110.00 . . . no
H26A C26 H26B 109.00 . . . no
H26A C26 H26C 110.00 . . . no
H26B C26 H26C 109.00 . . . no
C25 C27 H27A 109.00 . . . no
C25 C27 H27B 109.00 . . . no
C25 C27 H27C 109.00 . . . no
H27A C27 H27B 109.00 . . . no
H27A C27 H27C 109.00 . . . no
H27B C27 H27C 109.00 . . . no
C28 C29 H29A 109.00 . . . no
C28 C29 H29B 109.00 . . . no
C28 C29 H29C 109.00 . . . no
H29A C29 H29B 109.00 . . . no
H29A C29 H29C 109.00 . . . no
H29B C29 H29C 109.00 . . . no
C28 C30 H30A 109.00 . . . no
C28 C30 H30B 109.00 . . . no
C28 C30 H30C 109.00 . . . no
H30A C30 H30B 109.00 . . . no
H30A C30 H30C 109.00 . . . no
H30B C30 H30C 109.00 . . . no
C28 C31 H31A 109.00 . . . no
C28 C31 H31B 109.00 . . . no
C28 C31 H31C 109.00 . . . no
H31A C31 H31B 109.00 . . . no
H31A C31 H31C 109.00 . . . no
H31B C31 H31C 109.00 . . . no
C32 C33 H33A 109.00 . . . no
C32 C33 H33B 109.00 . . . no
C32 C33 H33C 109.00 . . . no
H33A C33 H33B 109.00 . . . no
H33A C33 H33C 109.00 . . . no
H33B C33 H33C 109.00 . . . no
C32 C34 H34A 109.00 . . . no
C32 C34 H34B 109.00 . . . no
C32 C34 H34C 109.00 . . . no
H34A C34 H34B 109.00 . . . no
H34A C34 H34C 109.00 . . . no
H34B C34 H34C 109.00 . . . no
C32 C35 H35A 109.00 . . . no
C32 C35 H35B 109.00 . . . no
C32 C35 H35C 109.00 . . . no
H35A C35 H35B 109.00 . . . no
H35A C35 H35C 109.00 . . . no
H35B C35 H35C 109.00 . . . no
C36 C37 H37A 109.00 . . . no
C36 C37 H37B 109.00 . . . no
C36 C37 H37C 109.00 . . . no
H37A C37 H37B 109.00 . . . no
H37A C37 H37C 109.00 . . . no
H37B C37 H37C 109.00 . . . no
C36 C38 H38A 109.00 . . . no
C36 C38 H38B 109.00 . . . no
C36 C38 H38C 109.00 . . . no
H38A C38 H38B 109.00 . . . no
H38A C38 H38C 109.00 . . . no
H38B C38 H38C 109.00 . . . no
C36 C39 H39A 109.00 . . . no
C36 C39 H39B 109.00 . . . no
C36 C39 H39C 109.00 . . . no
H39A C39 H39B 109.00 . . . no
H39A C39 H39C 109.00 . . . no
H39B C39 H39C 109.00 . . . no

loop_
_geom_bond_atom_site_label_1
_geom_bond_atom_site_label_2
_geom_bond_distance
_geom_bond_site_symmetry_1
_geom_bond_site_symmetry_2
_geom_bond_publ_flag
Si1 O1 1.623(2) . . yes
Si1 O2 1.601(2) . . yes
Si1 O3 1.659(2) . . yes
Si1 Si1 2.375(3) . 2_655 yes
Si1 O3 1.674(2) . 2_655 yes
Si2 O2 1.681(2) . . yes
Si2 C28 1.923(3) . . yes
Si2 C32 1.930(3) . . yes
Si2 C36 1.925(3) . . yes
O1 N1 1.449(3) . . yes
N1 C1 1.305(3) . . yes
N2 C1 1.392(3) . . yes
N2 C3 1.403(3) . . yes
N2 C16 1.455(3) . . yes
N3 C1 1.387(3) . . yes
N3 C2 1.391(3) . . yes
N3 C4 1.448(3) . . yes
C2 C3 1.328(3) . . no
C4 C5 1.401(3) . . no
C4 C9 1.396(3) . . no
C5 C6 1.399(3) . . no
C5 C10 1.516(3) . . no
C6 C7 1.373(3) . . no
C7 C8 1.389(4) . . no
C8 C9 1.397(3) . . no
C9 C13 1.521(3) . . no
C10 C11 1.525(4) . . no
C10 C12 1.524(4) . . no
C13 C14 1.522(4) . . no
C13 C15 1.513(4) . . no
C16 C17 1.401(3) . . no
C16 C21 1.400(3) . . no
C17 C18 1.394(3) . . no
C17 C22 1.528(3) . . no
C18 C19 1.384(4) . . no
C19 C20 1.372(4) . . no
C20 C21 1.404(3) . . no
C21 C25 1.516(3) . . no
C22 C23 1.529(4) . . no
C22 C24 1.525(3) . . no
C25 C26 1.527(4) . . no
C25 C27 1.527(4) . . no
C28 C29 1.551(4) . . no
C28 C30 1.537(4) . . no
C28 C31 1.548(3) . . no
C32 C33 1.543(3) . . no
C32 C34 1.539(4) . . no
C32 C35 1.553(4) . . no
C36 C37 1.543(4) . . no
C36 C38 1.550(4) . . no
C36 C39 1.539(4) . . no
C2 H2 0.9500 . . no
C3 H3 0.9500 . . no
C6 H6 0.9500 . . no
C7 H7 0.9500 . . no
C8 H8 0.9500 . . no
C10 H10 1.0000 . . no
C11 H11A 0.9800 . . no
C11 H11B 0.9800 . . no
C11 H11C 0.9800 . . no
C12 H12A 0.9800 . . no
C12 H12B 0.9800 . . no
C12 H12C 0.9800 . . no
C13 H13 1.0000 . . no
C14 H14A 0.9800 . . no
C14 H14B 0.9800 . . no
C14 H14C 0.9800 . . no
C15 H15A 0.9800 . . no
C15 H15B 0.9800 . . no
C15 H15C 0.9800 . . no
C18 H18 0.9500 . . no
C19 H19 0.9500 . . no
C20 H20 0.9500 . . no
C22 H22 1.0000 . . no
C23 H23A 0.9800 . . no
C23 H23B 0.9800 . . no
C23 H23C 0.9800 . . no
C24 H24A 0.9800 . . no
C24 H24B 0.9800 . . no
C24 H24C 0.9800 . . no
C25 H25 1.0000 . . no
C26 H26A 0.9800 . . no
C26 H26B 0.9800 . . no
C26 H26C 0.9800 . . no
C27 H27A 0.9800 . . no
C27 H27B 0.9800 . . no
C27 H27C 0.9800 . . no
C29 H29A 0.9800 . . no
C29 H29B 0.9800 . . no
C29 H29C 0.9800 . . no
C30 H30A 0.9800 . . no
C30 H30B 0.9800 . . no
C30 H30C 0.9800 . . no
C31 H31A 0.9800 . . no
C31 H31B 0.9800 . . no
C31 H31C 0.9800 . . no
C33 H33A 0.9800 . . no
C33 H33B 0.9800 . . no
C33 H33C 0.9800 . . no
C34 H34A 0.9800 . . no
C34 H34B 0.9800 . . no
C34 H34C 0.9800 . . no
C35 H35A 0.9800 . . no
C35 H35B 0.9800 . . no
C35 H35C 0.9800 . . no
C37 H37A 0.9800 . . no
C37 H37B 0.9800 . . no
C37 H37C 0.9800 . . no
C38 H38A 0.9800 . . no
C38 H38B 0.9800 . . no
C38 H38C 0.9800 . . no
C39 H39A 0.9800 . . no
C39 H39B 0.9800 . . no
C39 H39C 0.9800 . . no

loop_
_geom_hbond_atom_site_label_D
_geom_hbond_atom_site_label_H
_geom_hbond_atom_site_label_A
_geom_hbond_distance_DH
_geom_hbond_distance_HA
_geom_hbond_distance_DA
_geom_hbond_angle_DHA
_geom_hbond_site_symmetry_A
_geom_hbond_publ_flag
C10 H10 N3 1.0000 2.4500 2.915(4) 108.00 . yes
C13 H13 N3 1.0000 2.4800 2.877(4) 103.00 . yes
C22 H22 N2 1.0000 2.5600 2.925(4) 101.00 . yes
C25 H25 N2 1.0000 2.4400 2.907(4) 108.00 . yes
C29 H29A N1 0.9800 2.4800 3.404(5) 158.00 . yes
C34 H34A O3 0.9800 2.5200 3.413(5) 151.00 . yes
C39 H39C O2 0.9800 2.5000 3.014(5) 113.00 . yes

loop_
_geom_torsion_atom_site_label_1
_geom_torsion_atom_site_label_2
_geom_torsion_atom_site_label_3
_geom_torsion_atom_site_label_4
_geom_torsion
_geom_torsion_site_symmetry_1
_geom_torsion_site_symmetry_2
_geom_torsion_site_symmetry_3
_geom_torsion_site_symmetry_4
_geom_torsion_publ_flag
O2 Si1 O1 N1 -15.08(16) . . . . no
O3 Si1 O1 N1 117.46(14) . . . . no
Si1 Si1 O1 N1 167.60(12) 2_655 . . . no
O3 Si1 O1 N1 -148.05(13) 2_655 . . . no
O1 Si1 O2 Si2 102.10(17) . . . . no
O3 Si1 O2 Si2 -35.13(19) . . . . no
Si1 Si1 O2 Si2 -81.17(18) 2_655 . . . no
O3 Si1 O2 Si2 -136.41(15) 2_655 . . . no
O1 Si1 O3 Si1 95.20(9) . . . 2_655 no
O2 Si1 O3 Si1 -130.09(8) . . . 2_655 no
O3 Si1 O3 Si1 -5.99(8) 2_655 . . 2_655 no
O1 Si1 Si1 O3 -108.61(9) . . 2_655 . no
O1 Si1 Si1 O1 -28.63(9) . . 2_655 2_655 no
O1 Si1 Si1 O2 154.63(10) . . 2_655 2_655 no
O1 Si1 Si1 O3 79.98(9) . . 2_655 2_655 no
O2 Si1 Si1 O3 74.64(10) . . 2_655 . no
O2 Si1 Si1 O1 154.63(10) . . 2_655 2_655 no
O2 Si1 Si1 O2 -22.12(12) . . 2_655 2_655 no
O2 Si1 Si1 O3 -96.77(10) . . 2_655 2_655 no
O3 Si1 Si1 O1 79.98(9) . . 2_655 2_655 no
O3 Si1 Si1 O2 -96.77(10) . . 2_655 2_655 no
O3 Si1 Si1 O3 -171.41(10) . . 2_655 2_655 no
O3 Si1 Si1 O3 171.41(10) 2_655 . 2_655 . no
O1 Si1 O3 Si1 -113.81(8) . . 2_655 2_655 no
O2 Si1 O3 Si1 118.27(9) . . 2_655 2_655 no
O3 Si1 O3 Si1 6.04(8) . . 2_655 2_655 no
C28 Si2 O2 Si1 -63.56(19) . . . . no
C32 Si2 O2 Si1 57.82(19) . . . . no
C36 Si2 O2 Si1 176.92(17) . . . . no
O2 Si2 C28 C29 47.34(17) . . . . no
O2 Si2 C28 C30 -70.37(17) . . . . no
O2 Si2 C28 C31 167.92(18) . . . . no
C32 Si2 C28 C29 -72.74(17) . . . . no
C32 Si2 C28 C30 169.55(15) . . . . no
C32 Si2 C28 C31 47.8(2) . . . . no
C36 Si2 C28 C29 159.79(15) . . . . no
C36 Si2 C28 C30 42.07(19) . . . . no
C36 Si2 C28 C31 -79.6(2) . . . . no
O2 Si2 C32 C33 39.12(17) . . . . no
O2 Si2 C32 C34 -79.35(16) . . . . no
O2 Si2 C32 C35 159.21(14) . . . . no
C28 Si2 C32 C33 158.06(15) . . . . no
C28 Si2 C32 C34 39.59(18) . . . . no
C28 Si2 C32 C35 -81.85(17) . . . . no
C36 Si2 C32 C33 -73.87(17) . . . . no
C36 Si2 C32 C34 167.67(15) . . . . no
C36 Si2 C32 C35 46.22(18) . . . . no
O2 Si2 C36 C37 -74.59(16) . . . . no
O2 Si2 C36 C38 163.09(16) . . . . no
O2 Si2 C36 C39 43.50(18) . . . . no
C28 Si2 C36 C37 169.89(15) . . . . no
C28 Si2 C36 C38 47.58(19) . . . . no
C28 Si2 C36 C39 -72.02(19) . . . . no
C32 Si2 C36 C37 42.68(18) . . . . no
C32 Si2 C36 C38 -79.63(18) . . . . no
C32 Si2 C36 C39 160.78(17) . . . . no
Si1 O1 N1 C1 150.20(14) . . . . no
O1 N1 C1 N2 -7.4(3) . . . . no
O1 N1 C1 N3 170.34(16) . . . . no
C3 N2 C1 N1 177.8(2) . . . . no
C3 N2 C1 N3 -0.2(2) . . . . no
C16 N2 C1 N1 -16.4(4) . . . . no
C16 N2 C1 N3 165.64(19) . . . . no
C1 N2 C3 C2 -0.1(2) . . . . no
C16 N2 C3 C2 -167.82(18) . . . . no
C1 N2 C16 C17 -67.8(3) . . . . no
C1 N2 C16 C21 119.4(2) . . . . no
C3 N2 C16 C17 96.8(2) . . . . no
C3 N2 C16 C21 -76.0(2) . . . . no
C2 N3 C1 N1 -177.89(18) . . . . no
C2 N3 C1 N2 0.4(2) . . . . no
C4 N3 C1 N1 7.3(3) . . . . no
C4 N3 C1 N2 -174.35(17) . . . . no
C1 N3 C2 C3 -0.5(2) . . . . no
C4 N3 C2 C3 174.30(18) . . . . no
C1 N3 C4 C5 103.0(2) . . . . no
C1 N3 C4 C9 -78.6(2) . . . . no
C2 N3 C4 C5 -70.9(2) . . . . no
C2 N3 C4 C9 107.4(2) . . . . no
N3 C2 C3 N2 0.3(2) . . . . no
N3 C4 C5 C6 -179.43(18) . . . . no
N3 C4 C5 C10 -0.9(3) . . . . no
C9 C4 C5 C6 2.3(3) . . . . no
C9 C4 C5 C10 -179.14(19) . . . . no
N3 C4 C9 C8 179.64(18) . . . . no
N3 C4 C9 C13 -3.5(3) . . . . no
C5 C4 C9 C8 -2.1(3) . . . . no
C5 C4 C9 C13 174.81(19) . . . . no
C4 C5 C6 C7 -0.7(3) . . . . no
C10 C5 C6 C7 -179.3(2) . . . . no
C4 C5 C10 C11 -100.7(2) . . . . no
C4 C5 C10 C12 134.9(2) . . . . no
C6 C5 C10 C11 77.9(3) . . . . no
C6 C5 C10 C12 -46.5(3) . . . . no
C5 C6 C7 C8 -1.1(3) . . . . no
C6 C7 C8 C9 1.3(3) . . . . no
C7 C8 C9 C4 0.3(3) . . . . no
C7 C8 C9 C13 -176.6(2) . . . . no
C4 C9 C13 C14 -84.5(3) . . . . no
C4 C9 C13 C15 151.5(2) . . . . no
C8 C9 C13 C14 92.3(3) . . . . no
C8 C9 C13 C15 -31.7(3) . . . . no
N2 C16 C17 C18 -171.45(19) . . . . no
N2 C16 C17 C22 6.0(3) . . . . no
C21 C16 C17 C18 1.0(3) . . . . no
C21 C16 C17 C22 178.5(2) . . . . no
N2 C16 C21 C20 171.29(19) . . . . no
N2 C16 C21 C25 -8.4(3) . . . . no
C17 C16 C21 C20 -1.3(3) . . . . no
C17 C16 C21 C25 179.1(2) . . . . no
C16 C17 C18 C19 0.0(3) . . . . no
C22 C17 C18 C19 -177.5(2) . . . . no
C16 C17 C22 C23 -87.9(2) . . . . no
C16 C17 C22 C24 148.4(2) . . . . no
C18 C17 C22 C23 89.5(2) . . . . no
C18 C17 C22 C24 -34.2(3) . . . . no
C17 C18 C19 C20 -0.8(4) . . . . no
C18 C19 C20 C21 0.5(4) . . . . no
C19 C20 C21 C16 0.5(3) . . . . no
C19 C20 C21 C25 -179.8(2) . . . . no
C16 C21 C25 C26 -130.8(2) . . . . no
C16 C21 C25 C27 106.7(2) . . . . no
C20 C21 C25 C26 49.6(3) . . . . no
C20 C21 C25 C27 -72.9(3) . . . . no

loop_
_platon_squeeze_void_nr
_platon_squeeze_void_average_x
_platon_squeeze_void_average_y
_platon_squeeze_void_average_z
_platon_squeeze_void_volume
_platon_squeeze_void_count_electrons
_platon_squeeze_void_content
1 0.250 -0.008 0.000 476 105 ' '
2 0.750 -0.024 0.000 476 105 ' '
3 0.250 -0.030 0.500 476 105 ' '
4 0.750 -0.010 0.500 476 105 ' '
